data_2220328
loop_
_publ_author_name
'Gong, Hai-Bin'
'Wang, Jie'
'Liu, Ying'
'Wang, Lei'

_publ_section_title
;
 Ethyl 2-(4-chlorophenyl)-3-(2,4-difluorophenoxy)acrylate
;
_journal_coeditor_code RZ2266
_journal_issue 12
_journal_name_full 'Acta Crystallographica Section E'
_journal_page_first o2373
_journal_paper_doi 10.1107/S1600536808037318
_journal_volume 64
_journal_year 2008
_chemical_formula_iupac 'C17 H13 Cl F2 O3'
_chemical_formula_moiety 'C17 H13 Cl F2 O3'
_chemical_formula_sum 'C17 H13 Cl F2 O3'
_chemical_formula_weight 338.72
_chemical_name_systematic
;
Ethyl 2-(4-chlorophenyl)-3-(2,4-difluorophenoxy)acrylate
;
_space_group_IT_number 14
_symmetry_cell_setting monoclinic
_symmetry_space_group_name_Hall '-P 2ybc'
_symmetry_space_group_name_H-M 'P 1 21/c 1'
_atom_sites_solution_hydrogens geom
_atom_sites_solution_primary direct
_atom_sites_solution_secondary difmap
_audit_creation_method SHELXL-97
_cell_angle_alpha 90.00
_cell_angle_beta 111.11(3)
_cell_angle_gamma 90.00
_cell_formula_units_Z 4
_cell_length_a 16.275(3)
_cell_length_b 7.503(2)
_cell_length_c 13.812(3)
_cell_measurement_reflns_used 1002
_cell_measurement_temperature 298(2)
_cell_measurement_theta_max 24.5
_cell_measurement_theta_min 2.4
_cell_volume 1573.4(7)
_computing_cell_refinement 'SAINT (Bruker, 2007)'
_computing_data_collection 'SMART (Bruker, 2007)'
_computing_data_reduction 'SAINT (Bruker, 2007)'
_computing_molecular_graphics 'SHELXTL (Sheldrick, 2008)'
_computing_publication_material 'SHELXTL (Sheldrick, 2008)'
_computing_structure_refinement 'SHELXTL (Sheldrick, 2008)'
_computing_structure_solution 'SHELXTL (Sheldrick, 2008)'
_diffrn_ambient_temperature 298(2)
_diffrn_measured_fraction_theta_full 0.992
_diffrn_measured_fraction_theta_max 0.992
_diffrn_measurement_device_type 'Bruker SMART 1000 CCD area-detector'
_diffrn_measurement_method \w
_diffrn_radiation_monochromator graphite
_diffrn_radiation_source 'fine-focus sealed tube'
_diffrn_radiation_type MoK\a
_diffrn_radiation_wavelength 0.71073
_diffrn_reflns_av_R_equivalents 0.0270
_diffrn_reflns_av_sigmaI/netI 0.0592
_diffrn_reflns_limit_h_max 18
_diffrn_reflns_limit_h_min -19
_diffrn_reflns_limit_k_max 10
_diffrn_reflns_limit_k_min -9
_diffrn_reflns_limit_l_max 16
_diffrn_reflns_limit_l_min -16
_diffrn_reflns_number 2956
_diffrn_reflns_theta_full 25.24
_diffrn_reflns_theta_max 25.24
_diffrn_reflns_theta_min 1.34
_diffrn_standards_number 0
_exptl_absorpt_coefficient_mu 0.275
_exptl_absorpt_correction_T_max 0.9730
_exptl_absorpt_correction_T_min 0.9220
_exptl_absorpt_correction_type multi-scan
_exptl_absorpt_process_details '(SADABS; Bruker, 2001)'
_exptl_crystal_colour colorless
_exptl_crystal_density_diffrn 1.430
_exptl_crystal_density_method 'not measured'
_exptl_crystal_description block
_exptl_crystal_F_000 696
_exptl_crystal_size_max 0.30
_exptl_crystal_size_mid 0.10
_exptl_crystal_size_min 0.10
_refine_diff_density_max 0.380
_refine_diff_density_min -0.341
_refine_ls_extinction_coef 0.018(3)
_refine_ls_extinction_expression Fc^*^=kFc[1+0.001xFc^2^\l^3^/sin(2\q)]^-1/4^
_refine_ls_extinction_method 'SHELXTL (Sheldrick, 2008)'
_refine_ls_goodness_of_fit_ref 1.023
_refine_ls_hydrogen_treatment constr
_refine_ls_matrix_type full
_refine_ls_number_parameters 210
_refine_ls_number_reflns 2823
_refine_ls_number_restraints 0
_refine_ls_restrained_S_all 1.023
_refine_ls_R_factor_all 0.1241
_refine_ls_R_factor_gt 0.0653
_refine_ls_shift/su_max 0.001
_refine_ls_shift/su_mean 0.0
_refine_ls_structure_factor_coef Fsqd
_refine_ls_weighting_details 'calc w=1/[\s^2^(Fo^2^)+(0.0904P)^2^] where P=(Fo^2^+2Fc^2^)/3'
_refine_ls_weighting_scheme calc
_refine_ls_wR_factor_gt 0.1642
_refine_ls_wR_factor_ref 0.1893
_reflns_number_gt 1566
_reflns_number_total 2823
_reflns_threshold_expression I>2\s(I)
_cod_data_source_file rz2266.cif
_cod_data_source_block I
_cod_original_sg_symbol_H-M 'P 21/c'
_cod_database_code 2220328
_cod_database_fobs_code 2220328

loop_
_symmetry_equiv_pos_as_xyz
'x, y, z'
'-x, y+1/2, -z+1/2'
'-x, -y, -z'
'x, -y-1/2, z-1/2'

loop_
_atom_site_type_symbol
_atom_site_label
_atom_site_fract_x
_atom_site_fract_y
_atom_site_fract_z
_atom_site_U_iso_or_equiv
_atom_site_adp_type
_atom_site_calc_flag
_atom_site_refinement_flags
_atom_site_occupancy
C C1 1.0187(2) 0.7796(5) 0.9699(3) 0.0450(9) Uani d . 1
C C2 1.1022(2) 0.7724(5) 1.0453(3) 0.0473(9) Uani d . 1
C C3 1.1764(2) 0.8337(6) 1.0319(3) 0.0581(11) Uani d . 1
H H3 1.2315 0.8266 1.0844 0.070 Uiso calc R 1
C C4 1.1654(3) 0.9066(6) 0.9368(3) 0.0597(11) Uani d . 1
C C5 1.0851(3) 0.9178(6) 0.8598(3) 0.0621(12) Uani d . 1
H H5 1.0797 0.9691 0.7964 0.074 Uiso calc R 1
C C6 1.0121(3) 0.8535(6) 0.8755(3) 0.0561(11) Uani d . 1
H H6 0.9574 0.8596 0.8222 0.067 Uiso calc R 1
C C7 0.7054(2) 0.6469(5) 0.8670(3) 0.0423(9) Uani d . 1
C C8 0.6325(2) 0.7234(5) 0.8808(3) 0.0540(10) Uani d . 1
H H8 0.6376 0.7663 0.9459 0.065 Uiso calc R 1
C C9 0.5527(2) 0.7366(6) 0.7996(3) 0.0571(11) Uani d . 1
H H9 0.5045 0.7876 0.8100 0.069 Uiso calc R 1
C C10 0.5451(2) 0.6742(5) 0.7036(3) 0.0543(11) Uani d . 1
C C11 0.6147(3) 0.5952(6) 0.6881(3) 0.0572(11) Uani d . 1
H H11 0.6086 0.5513 0.6229 0.069 Uiso calc R 1
C C12 0.6947(2) 0.5804(5) 0.7696(3) 0.0482(10) Uani d . 1
H H12 0.7418 0.5252 0.7588 0.058 Uiso calc R 1
C C13 0.8635(2) 0.7022(5) 0.9293(3) 0.0465(9) Uani d . 1
H H13 0.8526 0.7373 0.8612 0.056 Uiso calc R 1
C C14 0.7936(2) 0.6482(5) 0.9511(3) 0.0426(9) Uani d . 1
C C15 0.8065(2) 0.5946(5) 1.0579(3) 0.0483(10) Uani d . 1
C C16 0.7414(3) 0.4744(6) 1.1715(3) 0.0627(12) Uani d . 1
H H16A 0.7580 0.5754 1.2185 0.075 Uiso calc R 1
H H16B 0.7858 0.3824 1.1975 0.075 Uiso calc R 1
C C17 0.6537(3) 0.4055(7) 1.1643(3) 0.0716(13) Uani d . 1
H H17A 0.6093 0.4922 1.1303 0.107 Uiso calc R 1
H H17B 0.6538 0.3831 1.2327 0.107 Uiso calc R 1
H H17C 0.6415 0.2968 1.1250 0.107 Uiso calc R 1
Cl Cl1 0.44478(7) 0.69754(19) 0.60039(9) 0.0891(5) Uani d . 1
F F1 1.10978(13) 0.7012(3) 1.13855(15) 0.0663(7) Uani d . 1
F F2 1.23761(16) 0.9699(4) 0.9209(2) 0.0858(9) Uani d . 1
O O3 0.94846(18) 0.7113(4) 0.9954(2) 0.0723(9) Uani d . 1
O O1 0.87704(17) 0.6033(4) 1.13049(18) 0.0666(9) Uani d . 1
O O2 0.73412(16) 0.5282(4) 1.06775(17) 0.0525(7) Uani d . 1

loop_
_atom_site_aniso_label
_atom_site_aniso_U_11
_atom_site_aniso_U_22
_atom_site_aniso_U_33
_atom_site_aniso_U_12
_atom_site_aniso_U_13
_atom_site_aniso_U_23
C1 0.043(2) 0.048(2) 0.043(2) -0.0032(18) 0.0138(16) -0.0068(18)
C2 0.047(2) 0.057(2) 0.0348(19) 0.0045(19) 0.0106(16) -0.0028(18)
C3 0.042(2) 0.078(3) 0.049(2) -0.007(2) 0.0090(17) -0.010(2)
C4 0.053(2) 0.070(3) 0.062(3) -0.008(2) 0.028(2) -0.011(2)
C5 0.071(3) 0.074(3) 0.044(2) -0.001(2) 0.024(2) 0.001(2)
C6 0.049(2) 0.073(3) 0.040(2) -0.005(2) 0.0084(17) -0.002(2)
C7 0.042(2) 0.043(2) 0.039(2) -0.0041(17) 0.0112(15) 0.0051(16)
C8 0.048(2) 0.062(3) 0.046(2) 0.002(2) 0.0106(17) -0.004(2)
C9 0.044(2) 0.063(3) 0.060(3) 0.007(2) 0.0137(19) 0.004(2)
C10 0.044(2) 0.056(3) 0.048(2) -0.003(2) -0.0007(17) 0.0099(19)
C11 0.059(2) 0.067(3) 0.038(2) -0.006(2) 0.0081(18) -0.001(2)
C12 0.048(2) 0.054(2) 0.041(2) -0.0005(19) 0.0140(16) -0.0013(18)
C13 0.045(2) 0.055(2) 0.0329(18) 0.0044(19) 0.0056(16) 0.0002(17)
C14 0.042(2) 0.047(2) 0.0327(18) 0.0010(17) 0.0072(15) -0.0008(16)
C15 0.049(2) 0.052(2) 0.039(2) -0.0023(19) 0.0113(18) -0.0016(18)
C16 0.069(3) 0.076(3) 0.038(2) -0.006(2) 0.0140(19) 0.002(2)
C17 0.075(3) 0.084(3) 0.057(3) -0.013(3) 0.025(2) -0.001(2)
Cl1 0.0572(7) 0.1132(11) 0.0671(8) 0.0017(7) -0.0137(5) 0.0169(7)
F1 0.0541(13) 0.0976(19) 0.0380(12) -0.0022(13) 0.0054(10) 0.0107(12)
F2 0.0689(16) 0.119(2) 0.0845(18) -0.0260(16) 0.0462(14) -0.0119(17)
O3 0.0592(18) 0.086(2) 0.0644(19) -0.0014(17) 0.0134(15) -0.0021(17)
O1 0.0509(16) 0.099(2) 0.0377(15) -0.0153(16) 0.0018(12) 0.0063(15)
O2 0.0487(15) 0.0678(18) 0.0382(13) -0.0050(14) 0.0123(11) 0.0020(13)

loop_
_atom_type_symbol
_atom_type_description
_atom_type_scat_dispersion_real
_atom_type_scat_dispersion_imag
_atom_type_scat_source
C C 0.0033 0.0016 'International Tables Vol C Tables 4.2.6.8 and 6.1.1.4'
H H 0.0000 0.0000 'International Tables Vol C Tables 4.2.6.8 and 6.1.1.4'
O O 0.0106 0.0060 'International Tables Vol C Tables 4.2.6.8 and 6.1.1.4'
F F 0.0171 0.0103 'International Tables Vol C Tables 4.2.6.8 and 6.1.1.4'
Cl Cl 0.1484 0.1585 'International Tables Vol C Tables 4.2.6.8 and 6.1.1.4'

loop_
_geom_angle_atom_site_label_1
_geom_angle_atom_site_label_2
_geom_angle_atom_site_label_3
_geom_angle
C6 C1 C2 116.5(3)
C6 C1 O3 125.9(3)
C2 C1 O3 117.6(3)
F1 C2 C3 118.6(3)
F1 C2 C1 117.2(3)
C3 C2 C1 124.1(4)
C2 C3 C4 116.6(4)
C2 C3 H3 121.7
C4 C3 H3 121.7
F2 C4 C5 119.7(4)
F2 C4 C3 118.2(4)
C5 C4 C3 122.1(4)
C4 C5 C6 119.8(4)
C4 C5 H5 120.1
C6 C5 H5 120.1
C5 C6 C1 120.9(4)
C5 C6 H6 119.6
C1 C6 H6 119.6
C12 C7 C8 117.8(3)
C12 C7 C14 120.6(3)
C8 C7 C14 121.4(3)
C9 C8 C7 121.1(4)
C9 C8 H8 119.4
C7 C8 H8 119.4
C10 C9 C8 119.6(4)
C10 C9 H9 120.2
C8 C9 H9 120.2
C11 C10 C9 120.7(3)
C11 C10 Cl1 120.0(3)
C9 C10 Cl1 119.2(3)
C10 C11 C12 119.9(4)
C10 C11 H11 120.1
C12 C11 H11 120.1
C11 C12 C7 120.8(4)
C11 C12 H12 119.6
C7 C12 H12 119.6
C14 C13 O3 127.3(3)
C14 C13 H13 116.3
O3 C13 H13 116.3
C13 C14 C15 118.8(3)
C13 C14 C7 119.1(3)
C15 C14 C7 122.1(3)
O1 C15 O2 122.7(3)
O1 C15 C14 124.1(4)
O2 C15 C14 113.2(3)
O2 C16 C17 107.1(3)
O2 C16 H16A 110.3
C17 C16 H16A 110.3
O2 C16 H16B 110.3
C17 C16 H16B 110.3
H16A C16 H16B 108.5
C16 C17 H17A 109.5
C16 C17 H17B 109.5
H17A C17 H17B 109.5
C16 C17 H17C 109.5
H17A C17 H17C 109.5
H17B C17 H17C 109.5
C13 O3 C1 124.9(3)
C15 O2 C16 116.4(3)

loop_
_geom_bond_atom_site_label_1
_geom_bond_atom_site_label_2
_geom_bond_distance
C1 C6 1.384(5)
C1 C2 1.385(5)
C1 O3 1.409(4)
C2 F1 1.358(4)
C2 C3 1.365(5)
C3 C4 1.373(6)
C3 H3 0.9300
C4 F2 1.357(4)
C4 C5 1.359(5)
C5 C6 1.370(5)
C5 H5 0.9300
C6 H6 0.9300
C7 C12 1.386(5)
C7 C8 1.392(5)
C7 C14 1.486(4)
C8 C9 1.380(5)
C8 H8 0.9300
C9 C10 1.368(5)
C9 H9 0.9300
C10 C11 1.363(5)
C10 Cl1 1.747(4)
C11 C12 1.385(5)
C11 H11 0.9300
C12 H12 0.9300
C13 C14 1.340(5)
C13 O3 1.356(4)
C13 H13 0.9300
C14 C15 1.469(5)
C15 O1 1.224(4)
C15 O2 1.331(4)
C16 O2 1.452(4)
C16 C17 1.486(5)
C16 H16A 0.9700
C16 H16B 0.9700
C17 H17A 0.9600
C17 H17B 0.9600
C17 H17C 0.9600

loop_
_geom_hbond_atom_site_label_D
_geom_hbond_atom_site_label_H
_geom_hbond_atom_site_label_A
_geom_hbond_site_symmetry_A
_geom_hbond_distance_DH
_geom_hbond_distance_HA
_geom_hbond_distance_DA
_geom_hbond_angle_DHA
C6 H6 O1 4_575 0.93 2.51 3.321(4) 145.8

loop_
_geom_torsion_atom_site_label_1
_geom_torsion_atom_site_label_2
_geom_torsion_atom_site_label_3
_geom_torsion_atom_site_label_4
_geom_torsion
C6 C1 C2 F1 179.6(3)
O3 C1 C2 F1 -0.6(5)
C6 C1 C2 C3 0.4(6)
O3 C1 C2 C3 -179.8(4)
F1 C2 C3 C4 -179.2(3)
C1 C2 C3 C4 0.0(6)
C2 C3 C4 F2 179.6(4)
C2 C3 C4 C5 0.1(7)
F2 C4 C5 C6 179.8(4)
C3 C4 C5 C6 -0.7(7)
C4 C5 C6 C1 1.1(7)
C2 C1 C6 C5 -1.0(6)
O3 C1 C6 C5 179.3(4)
C12 C7 C8 C9 -1.6(6)
C14 C7 C8 C9 173.9(4)
C7 C8 C9 C10 -0.2(6)
C8 C9 C10 C11 1.6(6)
C8 C9 C10 Cl1 -178.1(3)
C9 C10 C11 C12 -1.2(6)
Cl1 C10 C11 C12 178.6(3)
C10 C11 C12 C7 -0.7(6)
C8 C7 C12 C11 2.1(6)
C14 C7 C12 C11 -173.4(4)
O3 C13 C14 C15 1.2(6)
O3 C13 C14 C7 -179.6(3)
C12 C7 C14 C13 44.5(5)
C8 C7 C14 C13 -130.9(4)
C12 C7 C14 C15 -136.4(4)
C8 C7 C14 C15 48.3(5)
C13 C14 C15 O1 3.5(6)
C7 C14 C15 O1 -175.7(4)
C13 C14 C15 O2 -174.1(3)
C7 C14 C15 O2 6.8(5)
C14 C13 O3 C1 -175.8(4)
C6 C1 O3 C13 2.4(6)
C2 C1 O3 C13 -177.4(4)
O1 C15 O2 C16 3.3(6)
C14 C15 O2 C16 -179.1(3)
C17 C16 O2 C15 179.9(3)

loop_
_cod_related_entry_id
_cod_related_entry_database
_cod_related_entry_code
1 ChemSpider 24741167
